data_2106335
loop_
_publ_author_name
'Heger, G.'
'Deiseroth, H.J.'
'Schulz, H.'

_publ_section_title
;
 Combined X-ray and neutron diffraction study of K2 (Pt (CN)4 X0.3 .3H2 O
 with X= Br, Cl (KCP) between 31 K and room temperature
;
_journal_name_full 'Acta Crystallographica B (24,1968-38,1982)'
_journal_page_first 725
_journal_page_last 731
_journal_volume 34
_journal_year 1978
_chemical_formula_sum 'C4 Br0.3 D5.78 K2 N4 O2.89 Pt'
_chemical_name_systematic 'K2 (Pt (C N)4) Br0.3 (D2 O)2.89'
_space_group_IT_number 99
_symmetry_space_group_name_Hall 'P 4 -2'
_symmetry_space_group_name_H-M 'P 4 m m'
_cell_angle_alpha 90
_cell_angle_beta 90
_cell_angle_gamma 90
_cell_formula_units_Z 2
_cell_length_a 9.897
_cell_length_b 9.897
_cell_length_c 5.784
_cell_volume 566.546
_citation_journal_id_ASTM ACBCAR
_cod_data_source_file Heger_ACBCAR_1978_1442.cif
_cod_data_source_block C4D5.78Br0.3K2N4O2.89Pt1
_cod_original_cell_volume 566.5463
_cod_original_formula_sum 'C4 D5.78 Br0.3 K2 N4 O2.89 Pt1'
_cod_database_code 2106335

loop_
_symmetry_equiv_pos_as_xyz
x,y,z
-y,x,z
-x,-y,z
y,-x,z
-x,y,z
-y,-x,z
x,-y,z
y,x,z

loop_
_atom_site_label
_atom_site_type_symbol
_atom_site_fract_x
_atom_site_fract_y
_atom_site_fract_z
_atom_site_occupancy
_atom_site_U_iso_or_equiv
O3 O-2 0.5 0.5 0.385 0.39 0.0
N2 N-3 0.2254 0.2254 0.491 1 0.0
O2 O-2 0.3395 0.3395 -0.064 0.85 0.0
D1 D+1 0.4263 0 0.7 1 0.0
Pt1 Pt+2 0 0 0 1 0.0
Br1 Br-1 0.5 0.5 0.503 0.6 0.0
O1 O-2 0.5 0 0.595 1 0.0
N1 N-3 0.3184 0 0.009 1 0.0
C2 C+2 0.1428 0.1428 0.499 1 0.0
K1 K+1 0.1936 0.5 0.258 1 0.0
D2 D+1 0.402 0.363 0.837 0.46 0.0
D4 D+1 0.472 0.472 0.269 0.1 0.0
Pt2 Pt+2 0 0 0.5 1 0.0
D3 D+1 0.292 0.286 0.844 0.45 0.0
D5 D+1 0.452 0.452 0.542 0.18 0.0
C1 C+2 0.2015 0 0.006 1 0.0
